data_4062869
_journal_name_full Organometallics
_journal_paper_doi 10.1021/om049725s
_journal_year 2004
_chemical_formula_sum 'C21 H34 B N6 O2 P W'
_chemical_formula_weight 628.17
_space_group_IT_number 14
_symmetry_cell_setting monoclinic
_symmetry_space_group_name_Hall '-P 2ybc'
_symmetry_space_group_name_H-M 'P 1 21/c 1'
_cell_angle_alpha 90.00
_cell_angle_beta 107.804(1)
_cell_angle_gamma 90.00
_cell_formula_units_Z 4
_cell_length_a 12.0377(2)
_cell_length_b 13.2617(2)
_cell_length_c 16.3479(3)
_cell_measurement_temperature 173
_cell_volume 2484.80(7)
_diffrn_ambient_temperature 173
_exptl_crystal_density_diffrn 1.679
_cod_depositor_comments
;
The following automatic conversions were performed:
'_symmetry_cell_setting' value 'Monoclinic' changed to 'monoclinic'
according to '/home/saulius/struct/CIF-dictionaries/cif_core.dic'
dictionary named 'cif_core.dic' version 2.4.1 from 2010-06-29.

Automatic conversion script
Id: cif_fix_enum 1527 2010-12-29 10:47:43Z saulius 
;
_cod_original_sg_symbol_H-M 'P 21/c'
_cod_database_code 4062869

loop_
_symmetry_equiv_pos_as_xyz
'x, y, z'
'-x, y+1/2, -z+1/2'
'-x, -y, -z'
'x, -y-1/2, z-1/2'

loop_
_atom_site_label
_atom_site_type_symbol
_atom_site_fract_x
_atom_site_fract_y
_atom_site_fract_z
_atom_site_U_iso_or_equiv
_atom_site_adp_type
_atom_site_occupancy
_atom_site_symmetry_multiplicity
_atom_site_calc_flag
_atom_site_refinement_flags
_atom_site_disorder_assembly
_atom_site_disorder_group
W1 W 0.811927(7) 0.748014(8) 0.054832(5) 0.01787(2) Uani 1 1 d D . .
P1 P 1.01241(7) 0.72768(7) 0.05346(6) 0.03100(16) Uani 1 1 d . . .
C1 C 1.0412(4) 0.7005(4) -0.0479(3) 0.0527(10) Uani 1 1 d . . .
H1A H 1.0167 0.7581 -0.0869 0.079 Uiso 1 1 calc R . .
H1B H 0.9974 0.6404 -0.0743 0.079 Uiso 1 1 calc R . .
H1C H 1.1248 0.6885 -0.0368 0.079 Uiso 1 1 calc R . .
C2 C 1.1000(3) 0.6300(3) 0.1238(3) 0.0444(9) Uani 1 1 d . . .
H2A H 1.1779 0.6278 0.1167 0.067 Uiso 1 1 calc R . .
H2B H 1.0619 0.5643 0.1086 0.067 Uiso 1 1 calc R . .
H2C H 1.1069 0.6457 0.1838 0.067 Uiso 1 1 calc R . .
C3 C 1.1095(3) 0.8353(3) 0.0905(3) 0.0516(10) Uani 1 1 d . . .
H3A H 1.1873 0.8189 0.0871 0.077 Uiso 1 1 calc R . .
H3B H 1.1146 0.8507 0.1502 0.077 Uiso 1 1 calc R . .
H3C H 1.0786 0.8939 0.0542 0.077 Uiso 1 1 calc R . .
C4 C 0.8314(6) 0.5920(5) 0.0101(5) 0.0371(11) Uani 0.80 1 d PD . .
H4A H 0.8511 0.5952 -0.0438 0.056 Uiso 0.80 1 calc PR . .
H4B H 0.7578 0.5552 0.0005 0.056 Uiso 0.80 1 calc PR . .
H4C H 0.8937 0.5570 0.0538 0.056 Uiso 0.80 1 calc PR . .
C5 C 0.9169(3) 0.7707(2) 0.1710(2) 0.0312(6) Uani 1 1 d . . .
O6 O 0.9762(3) 0.7840(3) 0.24089(18) 0.0574(8) Uani 1 1 d . . .
C7 C 0.8500(6) 0.8580(5) -0.0141(4) 0.0306(10) Uani 0.80 1 d PD . .
O8 O 0.8643(4) 0.9197(3) -0.0576(3) 0.0556(10) Uani 0.80 1 d PD . .
B10 B 0.5266(2) 0.7528(3) 0.0409(2) 0.0260(5) Uani 1 1 d . . .
N11 N 0.7065(2) 0.65466(17) 0.12040(16) 0.0239(4) Uani 1 1 d . . .
N12 N 0.58835(19) 0.66739(18) 0.10066(16) 0.0254(4) Uani 1 1 d . . .
C13 C 0.5444(3) 0.5976(2) 0.1430(2) 0.0347(7) Uani 1 1 d . . .
C14 C 0.6352(3) 0.5399(2) 0.1915(3) 0.0402(8) Uani 1 1 d . . .
H14 H 0.6307 0.4854 0.2280 0.048 Uiso 1 1 calc R . .
C15 C 0.7355(3) 0.5773(2) 0.1765(2) 0.0316(6) Uani 1 1 d . . .
C16 C 0.4168(3) 0.5891(3) 0.1342(3) 0.0488(10) Uani 1 1 d . . .
H16A H 0.3904 0.6514 0.1546 0.073 Uiso 1 1 calc R . .
H16B H 0.4044 0.5321 0.1685 0.073 Uiso 1 1 calc R . .
H16C H 0.3725 0.5783 0.0737 0.073 Uiso 1 1 calc R . .
C17 C 0.8566(3) 0.5407(3) 0.2162(3) 0.0473(9) Uani 1 1 d . . .
H17A H 0.9115 0.5880 0.2032 0.071 Uiso 1 1 calc R . .
H17B H 0.8653 0.4741 0.1930 0.071 Uiso 1 1 calc R . .
H17C H 0.8728 0.5360 0.2786 0.071 Uiso 1 1 calc R . .
N21 N 0.6473(2) 0.73337(16) -0.05982(14) 0.0228(4) Uani 1 1 d . . .
N22 N 0.5392(2) 0.73617(17) -0.04876(15) 0.0250(4) Uani 1 1 d . . .
C23 C 0.4547(3) 0.7223(2) -0.1251(2) 0.0306(6) Uani 1 1 d . . .
C24 C 0.5101(3) 0.7118(2) -0.18649(19) 0.0340(6) Uani 1 1 d . . .
H24 H 0.4741 0.7023 -0.2464 0.041 Uiso 1 1 calc R . .
C25 C 0.6317(3) 0.7180(2) -0.14338(18) 0.0303(6) Uani 1 1 d . . .
C26 C 0.3285(3) 0.7172(3) -0.1338(3) 0.0455(9) Uani 1 1 d . . .
H26A H 0.3125 0.6554 -0.1064 0.068 Uiso 1 1 calc R . .
H26B H 0.2831 0.7168 -0.1948 0.068 Uiso 1 1 calc R . .
H26C H 0.3066 0.7759 -0.1058 0.068 Uiso 1 1 calc R . .
C27 C 0.7254(4) 0.7112(4) -0.1837(2) 0.0472(9) Uani 1 1 d . . .
H27A H 0.7661 0.7760 -0.1781 0.071 Uiso 1 1 calc R . .
H27B H 0.6917 0.6945 -0.2447 0.071 Uiso 1 1 calc R . .
H27C H 0.7808 0.6585 -0.1552 0.071 Uiso 1 1 calc R . .
N31 N 0.7029(2) 0.86901(16) 0.09041(15) 0.0223(4) Uani 1 1 d . . .
N32 N 0.58531(19) 0.85450(17) 0.07698(15) 0.0236(4) Uani 1 1 d . . .
C33 C 0.5394(3) 0.9369(2) 0.10377(18) 0.0279(5) Uani 1 1 d . . .
C34 C 0.6280(3) 1.0045(2) 0.1358(2) 0.0335(6) Uani 1 1 d . . .
H34 H 0.6219 1.0688 0.1597 0.040 Uiso 1 1 calc R . .
C35 C 0.7285(3) 0.9608(2) 0.1265(2) 0.0294(5) Uani 1 1 d . . .
C36 C 0.4123(3) 0.9478(3) 0.0947(2) 0.0393(8) Uani 1 1 d . . .
H36A H 0.3664 0.9399 0.0342 0.059 Uiso 1 1 calc R . .
H36B H 0.3980 1.0147 0.1148 0.059 Uiso 1 1 calc R . .
H36C H 0.3894 0.8960 0.1291 0.059 Uiso 1 1 calc R . .
C37 C 0.8482(3) 1.0056(3) 0.1497(3) 0.0499(10) Uani 1 1 d . . .
H37A H 0.8972 0.9753 0.2032 0.075 Uiso 1 1 calc R . .
H37B H 0.8433 1.0786 0.1574 0.075 Uiso 1 1 calc R . .
H37C H 0.8824 0.9923 0.1035 0.075 Uiso 1 1 calc R . .
H10 H 0.434(3) 0.752(2) 0.033(2) 0.016(8) Uiso 1 1 d . . .
O8A O 0.8508(8) 0.5291(7) -0.0023(6) 0.0224(16) Uiso 0.20 1 d PD . .
C7A C 0.845(2) 0.6141(12) 0.014(2) 0.029(5) Uiso 0.20 1 d PD . .
C4A C 0.838(2) 0.8686(19) -0.0315(15) 0.026(5) Uiso 0.20 1 d PD . .
H4AA H 0.9060 0.8524 -0.0501 0.038 Uiso 0.20 1 calc PR . .
H4BB H 0.8510 0.9331 -0.0008 0.038 Uiso 0.20 1 calc PR . .
H4CC H 0.7685 0.8736 -0.0819 0.038 Uiso 0.20 1 calc PR . .

loop_
_atom_site_aniso_label
_atom_site_aniso_U_11
_atom_site_aniso_U_22
_atom_site_aniso_U_33
_atom_site_aniso_U_23
_atom_site_aniso_U_13
_atom_site_aniso_U_12
W1 0.01687(3) 0.01953(4) 0.01754(4) -0.00042(4) 0.00577(2) -0.00066(4)
P1 0.0216(3) 0.0407(4) 0.0336(4) 0.0007(3) 0.0127(3) 0.0015(3)
C1 0.041(2) 0.079(3) 0.048(2) 0.003(2) 0.0290(18) 0.012(2)
C2 0.0259(14) 0.055(2) 0.053(2) 0.0076(18) 0.0120(14) 0.0126(14)
C3 0.0271(15) 0.057(2) 0.071(3) 0.002(2) 0.0146(17) -0.0151(16)
C4 0.033(3) 0.035(3) 0.045(3) 0.005(2) 0.014(2) 0.002(2)
C5 0.0233(11) 0.0417(16) 0.0275(13) -0.0027(11) 0.0061(10) 0.0013(10)
O6 0.0467(16) 0.089(2) 0.0296(13) -0.0101(14) 0.0017(12) -0.0030(16)
C7 0.028(2) 0.032(2) 0.030(3) -0.001(2) 0.008(2) -0.0004(17)
O8 0.073(3) 0.0401(18) 0.055(2) 0.0097(16) 0.022(2) -0.0055(18)
B10 0.0171(9) 0.0336(14) 0.0257(12) -0.0015(13) 0.0042(8) -0.0016(12)
N11 0.0221(9) 0.0236(9) 0.0274(11) 0.0045(8) 0.0097(8) 0.0010(8)
N12 0.0189(9) 0.0286(11) 0.0295(12) 0.0009(9) 0.0083(8) -0.0034(8)
C13 0.0331(15) 0.0309(14) 0.0458(18) -0.0024(13) 0.0207(14) -0.0094(12)
C14 0.0468(19) 0.0302(14) 0.052(2) 0.0116(14) 0.0279(17) -0.0012(13)
C15 0.0333(14) 0.0270(12) 0.0371(16) 0.0103(11) 0.0145(12) 0.0036(11)
C16 0.0349(17) 0.053(2) 0.067(3) -0.0004(19) 0.0272(18) -0.0150(16)
C17 0.0412(19) 0.0457(19) 0.057(2) 0.0277(18) 0.0181(17) 0.0171(16)
N21 0.0222(9) 0.0265(11) 0.0178(8) -0.0013(7) 0.0035(7) -0.0016(7)
N22 0.0198(8) 0.0281(12) 0.0233(9) -0.0032(8) 0.0011(7) -0.0003(7)
C23 0.0273(12) 0.0263(11) 0.0293(13) -0.0035(10) -0.0044(10) 0.0011(10)
C24 0.0415(17) 0.0329(14) 0.0184(11) -0.0042(10) -0.0045(11) -0.0079(12)
C25 0.0395(16) 0.0301(12) 0.0192(11) -0.0004(10) 0.0059(11) -0.0013(12)
C26 0.0250(14) 0.0496(19) 0.048(2) -0.0137(17) -0.0086(13) 0.0020(13)
C27 0.051(2) 0.070(2) 0.0244(15) -0.0106(16) 0.0166(15) -0.016(2)
N31 0.0225(9) 0.0211(9) 0.0224(10) -0.0033(7) 0.0054(8) 0.0013(7)
N32 0.0217(9) 0.0266(10) 0.0221(10) -0.0012(8) 0.0062(8) 0.0049(8)
C33 0.0322(13) 0.0299(12) 0.0230(12) 0.0035(10) 0.0106(10) 0.0116(10)
C34 0.0443(17) 0.0243(12) 0.0353(16) -0.0047(11) 0.0174(13) 0.0067(12)
C35 0.0350(14) 0.0233(11) 0.0291(13) -0.0049(10) 0.0086(11) -0.0002(10)
C36 0.0385(17) 0.0519(19) 0.0312(15) 0.0064(14) 0.0163(13) 0.0224(15)
C37 0.046(2) 0.0359(17) 0.071(3) -0.0266(18) 0.0216(19) -0.0131(15)

loop_
_geom_bond_atom_site_label_1
_geom_bond_atom_site_label_2
_geom_bond_distance
_geom_bond_site_symmetry_2
_geom_bond_publ_flag
W1 C4A 2.218(17) . ?
W1 C7A 1.978(15) . ?
W1 C5 1.956(3) . ?
W1 C7 1.981(6) . ?
W1 C4 2.231(6) . ?
W1 N31 2.259(2) . ?
W1 N11 2.263(2) . ?
W1 N21 2.282(2) . ?
W1 P1 2.4352(8) . ?
P1 C3 1.826(4) . ?
P1 C1 1.829(4) . ?
P1 C2 1.836(4) . ?
C5 O6 1.160(4) . ?
C7 O8 1.132(7) . ?
B10 N12 1.532(4) . ?
B10 N22 1.534(4) . ?
B10 N32 1.552(4) . ?
N11 C15 1.349(4) . ?
N11 N12 1.369(3) . ?
N12 C13 1.357(4) . ?
C13 C14 1.371(5) . ?
C13 C16 1.502(5) . ?
C14 C15 1.395(5) . ?
C15 C17 1.484(5) . ?
N21 C25 1.336(4) . ?
N21 N22 1.368(3) . ?
N22 C23 1.360(4) . ?
C23 C24 1.371(5) . ?
C23 C26 1.484(5) . ?
C24 C25 1.419(5) . ?
C25 C27 1.474(5) . ?
N31 C35 1.347(3) . ?
N31 N32 1.378(3) . ?
N32 C33 1.355(3) . ?
C33 C34 1.368(5) . ?
C33 C36 1.499(4) . ?
C34 C35 1.392(4) . ?
C35 C37 1.496(5) . ?
O8A C7A 1.167(14) . ?
